data_7201042
loop_
_publ_author_name
'Guo, Zhiyong'
'Yu, Jiangbo'
'Li, Guanghua'
'Si, Zhenjun'
'Guo, Huadong'
'Zhang, Hongjie'

_publ_section_title
;
 A three-dimensional metal--organic framework based on a triazine
 derivative: syntheses, structure analysis, and sorption studies
;
_journal_issue 11
_journal_name_full CrystEngComm
_journal_page_first 2254
_journal_paper_doi 10.1039/b903932e
_journal_volume 11
_journal_year 2009
_chemical_formula_moiety 'C61 H59 Cu3 N7 O19 S3'
_chemical_formula_sum 'C61 H59 Cu3 N7 O19 S3'
_chemical_formula_weight 1480.95
_chemical_melting_point ?
_chemical_name_systematic
;
?
;
_space_group_IT_number 88
_symmetry_cell_setting tetragonal
_symmetry_space_group_name_Hall '-I 4ad'
_symmetry_space_group_name_H-M 'I 41/a :2'
_atom_sites_solution_hydrogens geom
_atom_sites_solution_primary direct
_atom_sites_solution_secondary difmap
_audit_creation_method SHELXL-97
_cell_angle_alpha 90.00
_cell_angle_beta 90.00
_cell_angle_gamma 90.00
_cell_formula_units_Z 16
_cell_length_a 29.3618(6)
_cell_length_b 29.3618(6)
_cell_length_c 37.1534(14)
_cell_measurement_reflns_used 15733
_cell_measurement_temperature 200(2)
_cell_measurement_theta_max 26.05
_cell_measurement_theta_min 1.39
_cell_volume 32030.5(15)
_computing_cell_refinement 'Bruker SMART'
_computing_data_collection 'Bruker SMART'
_computing_data_reduction 'Bruker SAINT'
_computing_molecular_graphics SHELXP-97
_computing_publication_material SHELXTL
_computing_structure_refinement 'SHELXL-97 (Sheldrick, 1997)'
_computing_structure_solution 'SHELXS-97 (Sheldrick, 1990)'
_diffrn_ambient_temperature 200(2)
_diffrn_detector_area_resol_mean 9.00cm
_diffrn_measured_fraction_theta_full 0.994
_diffrn_measured_fraction_theta_max 0.994
_diffrn_measurement_device_type 'CCD area detector'
_diffrn_measurement_method 'phi and omega scans'
_diffrn_radiation_monochromator graphite
_diffrn_radiation_source 'fine-focus sealed tube'
_diffrn_radiation_type MoK\a
_diffrn_radiation_wavelength 0.71073
_diffrn_reflns_av_R_equivalents 0.0757
_diffrn_reflns_av_sigmaI/netI 0.0646
_diffrn_reflns_limit_h_max 32
_diffrn_reflns_limit_h_min -36
_diffrn_reflns_limit_k_max 36
_diffrn_reflns_limit_k_min -19
_diffrn_reflns_limit_l_max 44
_diffrn_reflns_limit_l_min -45
_diffrn_reflns_number 89662
_diffrn_reflns_theta_full 26.05
_diffrn_reflns_theta_max 26.05
_diffrn_reflns_theta_min 1.39
_diffrn_standards_decay_% 0
_diffrn_standards_interval_count 0
_diffrn_standards_interval_time .
_diffrn_standards_number 0
_exptl_absorpt_coefficient_mu 0.931
_exptl_absorpt_correction_T_max 0.7957
_exptl_absorpt_correction_T_min 0.7384
_exptl_absorpt_correction_type empirical
_exptl_absorpt_process_details SADABS
_exptl_crystal_colour blue
_exptl_crystal_density_diffrn 1.228
_exptl_crystal_density_meas ?
_exptl_crystal_density_method 'not measured'
_exptl_crystal_description block
_exptl_crystal_F_000 12176
_exptl_crystal_size_max 0.35
_exptl_crystal_size_mid 0.32
_exptl_crystal_size_min 0.27
_platon_squeeze_details
;
;
_refine_diff_density_max 1.399
_refine_diff_density_min -0.950
_refine_diff_density_rms 0.128
_refine_ls_extinction_method none
_refine_ls_goodness_of_fit_ref 1.017
_refine_ls_hydrogen_treatment constr
_refine_ls_matrix_type full
_refine_ls_number_parameters 577
_refine_ls_number_reflns 15773
_refine_ls_number_restraints 96
_refine_ls_restrained_S_all 1.027
_refine_ls_R_factor_all 0.1313
_refine_ls_R_factor_gt 0.0938
_refine_ls_shift/su_max 0.001
_refine_ls_shift/su_mean 0.000
_refine_ls_structure_factor_coef Fsqd
_refine_ls_weighting_details 'calc w=1/[\s^2^(Fo^2^)+(0.1672P)^2^+0.0000P] where P=(Fo^2^+2Fc^2^)/3'
_refine_ls_weighting_scheme calc
_refine_ls_wR_factor_gt 0.2542
_refine_ls_wR_factor_ref 0.2743
_reflns_number_gt 8900
_reflns_number_total 15773
_reflns_threshold_expression >2sigma(I)
_cod_data_source_file b903932e.txt
_cod_data_source_block sad
_cod_depositor_comments
;
The following automatic conversions were performed:
'_symmetry_cell_setting' value 'Tetragonal' changed to 'tetragonal'
according to '/home/saulius/struct/CIF-dictionaries/cif_core.dic'
dictionary named 'cif_core.dic' version 2.4.1 from 2010-06-29.

Automatic conversion script
Id: cif_fix_enum 1527 2010-12-29 10:47:43Z saulius 

The following automatic conversions were performed:

'_chemical_melting_point' value 'not measured' was changed to '?' -
the value is undefined or not given.

Automatic conversion script
Id: cif_fix_values 1646 2011-03-28 12:23:43Z adriana 

The following automatic conversions were performed:

'_exptl_crystal_density_meas' value 'none' was changed to '?' - the
value is perceived as not measured.

Automatic conversion script
Id: cif_fix_values 3008 2015-01-20 13:52:24Z robertas 
;
_cod_original_sg_symbol_Hall -I4ad
_cod_original_sg_symbol_H-M I4(1)/a
_cod_database_code 7201042

loop_
_symmetry_equiv_pos_as_xyz
'x, y, z'
'-x+1/2, -y, z+1/2'
'-y+3/4, x+1/4, z+1/4'
'y+3/4, -x+3/4, z+3/4'
'x+1/2, y+1/2, z+1/2'
'-x+1, -y+1/2, z+1'
'-y+5/4, x+3/4, z+3/4'
'y+5/4, -x+5/4, z+5/4'
'-x, -y, -z'
'x-1/2, y, -z-1/2'
'y-3/4, -x-1/4, -z-1/4'
'-y-3/4, x-3/4, -z-3/4'
'-x+1/2, -y+1/2, -z+1/2'
'x, y+1/2, -z'
'y-1/4, -x+1/4, -z+1/4'
'-y-1/4, x-1/4, -z-1/4'

loop_
_atom_site_label
_atom_site_type_symbol
_atom_site_fract_x
_atom_site_fract_y
_atom_site_fract_z
_atom_site_U_iso_or_equiv
_atom_site_adp_type
_atom_site_occupancy
_atom_site_symmetry_multiplicity
_atom_site_calc_flag
_atom_site_refinement_flags
_atom_site_disorder_assembly
_atom_site_disorder_group
Cu1 Cu 0.719616(19) 0.50611(2) 0.103152(16) 0.0415(2) Uani 1 1 d . . .
Cu2 Cu 0.78884(2) 0.50160(2) 0.149316(18) 0.0475(2) Uani 1 1 d . . .
Cu3 Cu 0.53707(2) 0.72299(3) 0.372156(19) 0.0618(3) Uani 1 1 d . . .
O1 O 0.68342(11) 0.51394(13) 0.14740(9) 0.0518(9) Uani 1 1 d . . .
O2 O 0.74162(12) 0.51413(13) 0.18608(10) 0.0551(9) Uani 1 1 d . . .
O3 O 0.50005(15) 0.68972(16) 0.33642(13) 0.0800(13) Uani 1 1 d . . .
O4 O 0.44171(15) 0.73834(17) 0.33317(14) 0.0875(15) Uani 1 1 d . . .
O5 O 0.32105(12) 0.51492(14) 0.14488(11) 0.0624(11) Uani 1 1 d . . .
O6 O 0.31738(14) 0.45511(14) 0.10742(11) 0.0642(11) Uani 1 1 d . . .
O7 O 0.82450(12) 0.49163(15) 0.10495(11) 0.0624(11) Uani 1 1 d . . .
O8 O 0.76575(13) 0.49757(15) 0.06623(11) 0.0690(11) Uani 1 1 d . . .
O9 O 0.99483(19) 0.30979(18) -0.08954(14) 0.0985(16) Uani 1 1 d U . .
O10 O 1.05966(18) 0.27128(19) -0.09495(14) 0.0972(16) Uani 1 1 d U . .
O11 O 1.18675(12) 0.47823(13) 0.10104(10) 0.0578(10) Uani 1 1 d . . .
O12 O 1.18972(12) 0.53463(14) 0.14146(10) 0.0584(10) Uani 1 1 d . . .
O13 O 0.66414(17) 0.51096(18) 0.06605(14) 0.0937(10) Uani 1 1 d . . .
O14 O 0.84427(18) 0.49409(17) 0.18601(14) 0.0937(10) Uani 1 1 d U . .
N1 N 0.52536(16) 0.52056(19) 0.19571(13) 0.0689(14) Uani 1 1 d . . .
N2 N 0.51896(17) 0.5781(2) 0.23966(14) 0.0777(16) Uani 1 1 d . . .
N3 N 0.45583(17) 0.5584(2) 0.20513(17) 0.0825(17) Uani 1 1 d . . .
N4 N 0.97986(15) 0.4778(2) 0.05286(14) 0.0715(15) Uani 1 1 d . . .
N5 N 0.98388(17) 0.4289(2) 0.00178(16) 0.092(2) Uani 1 1 d . . .
N6 N 1.0513(2) 0.4490(2) 0.03413(17) 0.0861(17) Uani 1 1 d U . .
N7 N 0.59901(18) 0.68365(18) 0.37348(14) 0.0657(14) Uani 1 1 d . . .
C1 C 0.54349(19) 0.5472(2) 0.22131(18) 0.0684(17) Uani 1 1 d . . .
C2 C 0.4768(2) 0.5833(3) 0.2298(2) 0.079(2) Uani 1 1 d . . .
C3 C 0.4815(2) 0.5272(2) 0.18948(17) 0.0699(17) Uani 1 1 d . . .
C4 C 0.5926(2) 0.5443(2) 0.22908(19) 0.0786(7) Uani 1 1 d . . .
C5 C 0.6224(2) 0.5312(2) 0.20163(19) 0.0786(7) Uani 1 1 d . . .
H5 H 0.6110 0.5232 0.1791 0.110 Uiso 1 1 calc . . .
C6 C 0.6688(2) 0.5300(2) 0.20784(19) 0.0786(7) Uani 1 1 d . . .
C7 C 0.6849(2) 0.5415(2) 0.24243(19) 0.0786(7) Uani 1 1 d . . .
H7 H 0.7159 0.5397 0.2474 0.110 Uiso 1 1 calc . . .
C8 C 0.6554(2) 0.5554(2) 0.26879(19) 0.0786(7) Uani 1 1 d . . .
H8 H 0.6663 0.5636 0.2914 0.110 Uiso 1 1 calc . . .
C9 C 0.6100(2) 0.5571(2) 0.26162(18) 0.0786(7) Uani 1 1 d . . .
H9 H 0.5902 0.5674 0.2794 0.110 Uiso 1 1 calc . . .
C10 C 0.70107(17) 0.51792(15) 0.17821(14) 0.0418(11) Uani 1 1 d . . .
C11 C 0.4499(3) 0.6201(3) 0.2479(2) 0.093(2) Uani 1 1 d U . .
C12 C 0.4674(2) 0.6427(2) 0.2768(2) 0.080(2) Uani 1 1 d . . .
H12 H 0.4957 0.6345 0.2859 0.110 Uiso 1 1 calc . . .
C13 C 0.4434(3) 0.6772(3) 0.2924(2) 0.084(2) Uani 1 1 d U . .
C14 C 0.4014(2) 0.6915(2) 0.27743(18) 0.0786(7) Uani 1 1 d . . .
H14 H 0.3859 0.7161 0.2873 0.110 Uiso 1 1 calc . . .
C15 C 0.3843(2) 0.6697(2) 0.24936(19) 0.0786(7) Uani 1 1 d . . .
H15 H 0.3556 0.6774 0.2408 0.110 Uiso 1 1 calc . . .
C16 C 0.4089(2) 0.6355(2) 0.23268(19) 0.0786(7) Uani 1 1 d . . .
H16 H 0.3983 0.6228 0.2113 0.110 Uiso 1 1 calc . . .
C17 C 0.4632(2) 0.7035(2) 0.32366(18) 0.0708(18) Uani 1 1 d . . .
C18 C 0.4586(2) 0.4973(2) 0.16237(17) 0.0699(17) Uani 1 1 d . . .
C19 C 0.4128(2) 0.5024(2) 0.15690(16) 0.0622(16) Uani 1 1 d . . .
H19 H 0.3973 0.5249 0.1696 0.110 Uiso 1 1 calc . . .
C20 C 0.3886(2) 0.4748(2) 0.13273(18) 0.0668(17) Uani 1 1 d . . .
C21 C 0.4121(3) 0.4422(3) 0.1139(2) 0.084(2) Uani 1 1 d U . .
H21 H 0.3967 0.4235 0.0978 0.110 Uiso 1 1 calc . . .
C22 C 0.4596(4) 0.4367(3) 0.1189(2) 0.111(3) Uani 1 1 d U . .
H22 H 0.4755 0.4152 0.1054 0.110 Uiso 1 1 calc . . .
C23 C 0.4819(2) 0.4633(3) 0.1437(2) 0.104(3) Uani 1 1 d . . .
H23 H 0.5127 0.4586 0.1480 0.110 Uiso 1 1 calc . . .
C24 C 0.3386(2) 0.4821(2) 0.12760(17) 0.0593(15) Uani 1 1 d . . .
C25 C 0.96130(19) 0.4551(2) 0.02631(17) 0.0664(17) Uani 1 1 d . . .
C26 C 1.0295(3) 0.4291(3) 0.0070(2) 0.088(2) Uani 1 1 d U . .
C27 C 1.0246(2) 0.4733(2) 0.05620(18) 0.0737(19) Uani 1 1 d . . .
C28 C 0.9114(3) 0.4578(3) 0.0205(2) 0.0902(6) Uani 1 1 d . . .
C29 C 0.8848(3) 0.4733(3) 0.0488(2) 0.0902(6) Uani 1 1 d . . .
H29 H 0.8978 0.4797 0.0711 0.110 Uiso 1 1 calc . . .
C30 C 0.8369(3) 0.4795(3) 0.0431(2) 0.0902(6) Uani 1 1 d . . .
C31 C 0.8191(3) 0.4710(3) 0.0091(2) 0.0902(6) Uani 1 1 d . . .
H31 H 0.7881 0.4750 0.0052 0.110 Uiso 1 1 calc . . .
C32 C 0.8464(3) 0.4567(3) -0.0191(2) 0.0902(6) Uani 1 1 d . . .
H32 H 0.8339 0.4520 -0.0418 0.110 Uiso 1 1 calc . . .
C33 C 0.8940(3) 0.4492(3) -0.0130(2) 0.0902(6) Uani 1 1 d . . .
H33 H 0.9127 0.4388 -0.0314 0.110 Uiso 1 1 calc . . .
C34 C 0.80719(18) 0.48976(19) 0.07350(17) 0.0562(14) Uani 1 1 d . . .
C35 C 1.0559(3) 0.4013(3) -0.0173(2) 0.0902(6) Uani 1 1 d . . .
C36 C 1.0354(3) 0.3675(3) -0.0391(2) 0.0902(6) Uani 1 1 d . . .
H36 H 1.0040 0.3639 -0.0377 0.110 Uiso 1 1 calc . . .
C37 C 1.0589(3) 0.3401(3) -0.0620(2) 0.0902(6) Uani 1 1 d . . .
C38 C 1.1089(3) 0.3468(3) -0.0638(2) 0.0902(6) Uani 1 1 d . . .
H38 H 1.1265 0.3269 -0.0774 0.110 Uiso 1 1 calc . . .
C39 C 1.1300(3) 0.3827(3) -0.0452(2) 0.0902(6) Uani 1 1 d . . .
H39 H 1.1607 0.3890 -0.0489 0.110 Uiso 1 1 calc . . .
C40 C 1.1045(3) 0.4090(3) -0.0209(2) 0.0902(6) Uani 1 1 d . . .
H40 H 1.1187 0.4313 -0.0072 0.110 Uiso 1 1 calc . . .
C41 C 1.0372(3) 0.3042(3) -0.0835(2) 0.0902(6) Uani 1 1 d U . .
C42 C 1.0485(2) 0.5004(3) 0.08413(18) 0.0766(19) Uani 1 1 d . . .
C43 C 1.09483(19) 0.4920(2) 0.09027(17) 0.0664(16) Uani 1 1 d . . .
H43 H 1.1093 0.4682 0.0783 0.110 Uiso 1 1 calc . . .
C44 C 1.11913(19) 0.5189(2) 0.11414(17) 0.0647(16) Uani 1 1 d . . .
C45 C 1.0968(2) 0.5552(3) 0.13244(18) 0.0734(19) Uani 1 1 d . . .
H45 H 1.1133 0.5734 0.1483 0.110 Uiso 1 1 calc . . .
C46 C 1.0514(3) 0.5639(3) 0.1269(2) 0.095(2) Uani 1 1 d U . .
H46 H 1.0372 0.5875 0.1392 0.110 Uiso 1 1 calc . . .
C47 C 1.0258(2) 0.5364(3) 0.1021(2) 0.097(3) Uani 1 1 d . . .
H47 H 0.9951 0.5421 0.0979 0.110 Uiso 1 1 calc . . .
C48 C 1.1684(2) 0.5102(2) 0.11991(15) 0.0571(15) Uani 1 1 d . . .
C49 C 0.6236(3) 0.6800(3) 0.3447(2) 0.098(2) Uani 1 1 d U . .
H49 H 0.6117 0.6919 0.3235 0.110 Uiso 1 1 calc . . .
C50 C 0.6674(3) 0.6591(3) 0.3428(3) 0.110(3) Uani 1 1 d U . .
H50 H 0.6844 0.6568 0.3217 0.110 Uiso 1 1 calc . . .
C51 C 0.6821(3) 0.6425(3) 0.3760(2) 0.110(3) Uani 1 1 d U . .
H51 H 0.7100 0.6275 0.3766 0.110 Uiso 1 1 calc . . .
C52 C 0.6600(3) 0.6462(3) 0.4058(2) 0.100(2) Uani 1 1 d U . .
H52 H 0.6716 0.6353 0.4275 0.110 Uiso 1 1 calc . . .
C53 C 0.6161(3) 0.6682(3) 0.4036(3) 0.108(3) Uani 1 1 d U . .
H53 H 0.5993 0.6717 0.4246 0.110 Uiso 1 1 calc . . .
C54 C 0.6533(3) 0.5478(3) 0.0413(2) 0.0937(10) Uani 1 1 d . . .
H54A H 0.6261 0.5404 0.0282 0.110 Uiso 1 1 calc . . .
H54B H 0.6780 0.5520 0.0248 0.110 Uiso 1 1 calc . . .
H54C H 0.6485 0.5754 0.0547 0.110 Uiso 1 1 calc . . .
C55 C 0.8871(5) 0.5274(5) 0.1755(4) 0.0937(10) Uani 0.50 1 d P . .
H55A H 0.8859 0.5343 0.1502 0.110 Uiso 0.50 1 calc P . .
H55B H 0.9152 0.5122 0.1809 0.110 Uiso 0.50 1 calc P . .
H55C H 0.8852 0.5551 0.1891 0.110 Uiso 0.50 1 calc P . .
C55' C 0.8389(5) 0.4801(5) 0.2223(4) 0.0937(10) Uani 0.50 1 d P . .
H55D H 0.8127 0.4607 0.2242 0.110 Uiso 0.50 1 calc P . .
H55E H 0.8347 0.5064 0.2373 0.110 Uiso 0.50 1 calc P . .
H55F H 0.8655 0.4638 0.2299 0.110 Uiso 0.50 1 calc P . .

loop_
_atom_site_aniso_label
_atom_site_aniso_U_11
_atom_site_aniso_U_22
_atom_site_aniso_U_33
_atom_site_aniso_U_23
_atom_site_aniso_U_13
_atom_site_aniso_U_12
Cu1 0.0354(3) 0.0376(3) 0.0514(4) 0.0005(3) -0.0067(3) 0.0024(2)
Cu2 0.0388(4) 0.0479(4) 0.0557(4) -0.0002(3) -0.0077(3) 0.0063(3)
Cu3 0.0486(4) 0.0738(5) 0.0631(5) 0.0068(4) 0.0000(3) 0.0154(4)
O1 0.0378(19) 0.065(2) 0.052(2) -0.0160(18) -0.0026(17) -0.0002(16)
O2 0.040(2) 0.065(2) 0.060(2) -0.0027(19) -0.0059(18) 0.0060(17)
O3 0.068(3) 0.083(3) 0.088(3) -0.014(3) -0.010(3) 0.023(2)
O4 0.064(3) 0.098(4) 0.100(3) -0.033(3) -0.021(3) 0.026(3)
O5 0.038(2) 0.060(2) 0.089(3) -0.014(2) -0.009(2) 0.0071(18)
O6 0.053(2) 0.067(3) 0.072(3) -0.017(2) -0.009(2) 0.005(2)
O7 0.038(2) 0.089(3) 0.060(2) -0.010(2) -0.0013(19) 0.0006(19)
O8 0.046(2) 0.099(3) 0.062(2) -0.004(2) 0.0020(19) 0.004(2)
O9 0.0971(18) 0.0999(18) 0.0985(18) -0.0037(10) -0.0007(10) 0.0017(10)
O10 0.0960(18) 0.0977(18) 0.0978(18) -0.0036(10) -0.0006(10) 0.0023(10)
O11 0.046(2) 0.063(2) 0.064(2) -0.012(2) -0.0054(18) -0.0129(18)
O12 0.036(2) 0.085(3) 0.054(2) -0.011(2) 0.0010(17) -0.0085(19)
O13 0.0934(12) 0.0947(12) 0.0931(12) 0.0009(9) -0.0086(9) 0.0022(9)
O14 0.0934(12) 0.0947(12) 0.0931(12) 0.0009(9) -0.0086(9) 0.0022(9)
N1 0.047(3) 0.104(4) 0.056(3) -0.018(3) -0.006(2) 0.016(3)
N2 0.055(3) 0.108(4) 0.070(3) -0.042(3) -0.007(3) 0.016(3)
N3 0.045(3) 0.100(4) 0.103(4) -0.032(4) -0.008(3) 0.008(3)
N4 0.040(3) 0.103(4) 0.071(3) -0.023(3) -0.001(2) -0.013(3)
N5 0.037(3) 0.145(6) 0.093(4) -0.050(4) -0.009(3) 0.002(3)
N6 0.0843(19) 0.0875(19) 0.0866(19) -0.0026(10) -0.0003(10) -0.0002(10)
N7 0.056(3) 0.070(3) 0.071(3) 0.007(3) -0.006(3) 0.005(2)
C1 0.042(3) 0.089(5) 0.074(4) -0.009(4) 0.001(3) 0.014(3)
C2 0.040(3) 0.105(5) 0.091(5) -0.036(4) -0.005(3) 0.025(3)
C3 0.041(3) 0.093(5) 0.075(4) -0.021(4) 0.005(3) 0.010(3)
C4 0.0600(13) 0.0945(17) 0.0811(16) -0.0272(13) -0.0182(11) 0.0222(12)
C5 0.0600(13) 0.0945(17) 0.0811(16) -0.0272(13) -0.0182(11) 0.0222(12)
C6 0.0600(13) 0.0945(17) 0.0811(16) -0.0272(13) -0.0182(11) 0.0222(12)
C7 0.0600(13) 0.0945(17) 0.0811(16) -0.0272(13) -0.0182(11) 0.0222(12)
C8 0.0600(13) 0.0945(17) 0.0811(16) -0.0272(13) -0.0182(11) 0.0222(12)
C9 0.0600(13) 0.0945(17) 0.0811(16) -0.0272(13) -0.0182(11) 0.0222(12)
C10 0.045(3) 0.032(2) 0.049(3) -0.007(2) -0.004(2) -0.001(2)
C11 0.092(2) 0.094(2) 0.094(2) -0.0017(10) -0.0004(10) 0.0005(10)
C12 0.049(4) 0.095(5) 0.095(5) -0.035(4) -0.007(3) 0.012(3)
C13 0.083(2) 0.084(2) 0.084(2) -0.0011(10) -0.0005(10) 0.0013(10)
C14 0.0600(13) 0.0945(17) 0.0811(16) -0.0272(13) -0.0182(11) 0.0222(12)
C15 0.0600(13) 0.0945(17) 0.0811(16) -0.0272(13) -0.0182(11) 0.0222(12)
C16 0.0600(13) 0.0945(17) 0.0811(16) -0.0272(13) -0.0182(11) 0.0222(12)
C17 0.052(4) 0.085(5) 0.075(4) -0.023(4) 0.008(3) 0.013(3)
C18 0.051(4) 0.088(5) 0.070(4) -0.016(4) -0.002(3) 0.004(3)
C19 0.049(3) 0.075(4) 0.063(4) -0.015(3) -0.001(3) 0.016(3)
C20 0.042(3) 0.070(4) 0.088(4) -0.019(3) -0.007(3) 0.011(3)
C21 0.083(2) 0.084(2) 0.085(2) -0.0019(10) -0.0010(10) 0.0008(10)
C22 0.110(3) 0.111(3) 0.111(3) -0.0017(10) -0.0002(10) 0.0012(10)
C23 0.058(4) 0.127(7) 0.128(7) -0.065(6) -0.020(4) 0.033(4)
C24 0.044(3) 0.056(4) 0.078(4) 0.005(3) -0.001(3) 0.004(3)
C25 0.041(3) 0.084(4) 0.074(4) -0.020(4) 0.013(3) 0.000(3)
C26 0.087(2) 0.088(2) 0.088(2) -0.0019(10) 0.0002(10) 0.0004(10)
C27 0.043(3) 0.103(5) 0.076(4) -0.032(4) 0.007(3) -0.014(3)
C28 0.0822(9) 0.0969(10) 0.0915(10) -0.0107(8) 0.0012(8) 0.0005(8)
C29 0.0822(9) 0.0969(10) 0.0915(10) -0.0107(8) 0.0012(8) 0.0005(8)
C30 0.0822(9) 0.0969(10) 0.0915(10) -0.0107(8) 0.0012(8) 0.0005(8)
C31 0.0822(9) 0.0969(10) 0.0915(10) -0.0107(8) 0.0012(8) 0.0005(8)
C32 0.0822(9) 0.0969(10) 0.0915(10) -0.0107(8) 0.0012(8) 0.0005(8)
C33 0.0822(9) 0.0969(10) 0.0915(10) -0.0107(8) 0.0012(8) 0.0005(8)
C34 0.037(3) 0.059(4) 0.072(4) -0.016(3) 0.000(3) 0.003(2)
C35 0.0822(9) 0.0969(10) 0.0915(10) -0.0107(8) 0.0012(8) 0.0005(8)
C36 0.0822(9) 0.0969(10) 0.0915(10) -0.0107(8) 0.0012(8) 0.0005(8)
C37 0.0822(9) 0.0969(10) 0.0915(10) -0.0107(8) 0.0012(8) 0.0005(8)
C38 0.0822(9) 0.0969(10) 0.0915(10) -0.0107(8) 0.0012(8) 0.0005(8)
C39 0.0822(9) 0.0969(10) 0.0915(10) -0.0107(8) 0.0012(8) 0.0005(8)
C40 0.0822(9) 0.0969(10) 0.0915(10) -0.0107(8) 0.0012(8) 0.0005(8)
C41 0.0822(9) 0.0969(10) 0.0915(10) -0.0107(8) 0.0012(8) 0.0005(8)
C42 0.047(4) 0.114(6) 0.069(4) -0.014(4) 0.007(3) -0.003(3)
C43 0.042(3) 0.089(5) 0.068(4) -0.013(3) -0.002(3) -0.011(3)
C44 0.041(3) 0.083(4) 0.070(4) -0.012(3) -0.002(3) -0.010(3)
C45 0.052(4) 0.083(5) 0.086(5) -0.027(4) -0.004(3) 0.003(3)
C46 0.095(3) 0.095(3) 0.096(3) -0.0012(10) -0.0002(10) 0.0003(10)
C47 0.049(4) 0.127(7) 0.115(6) -0.043(5) -0.014(4) 0.014(4)
C48 0.051(3) 0.067(4) 0.054(3) -0.001(3) 0.008(3) -0.014(3)
C49 0.098(3) 0.098(3) 0.099(3) -0.0002(10) -0.0002(10) 0.0011(10)
C50 0.110(3) 0.110(3) 0.111(3) -0.0004(10) 0.0004(10) 0.0003(10)
C51 0.110(3) 0.110(3) 0.111(3) -0.0003(10) -0.0008(10) 0.0005(10)
C52 0.100(3) 0.100(3) 0.100(3) 0.0011(10) -0.0013(10) 0.0004(10)
C53 0.107(3) 0.108(3) 0.108(3) 0.0002(10) -0.0006(10) 0.0008(10)
C54 0.0934(12) 0.0947(12) 0.0931(12) 0.0009(9) -0.0086(9) 0.0022(9)
C55 0.0934(12) 0.0947(12) 0.0931(12) 0.0009(9) -0.0086(9) 0.0022(9)
C55' 0.0934(12) 0.0947(12) 0.0931(12) 0.0009(9) -0.0086(9) 0.0022(9)

loop_
_atom_type_symbol
_atom_type_description
_atom_type_scat_dispersion_real
_atom_type_scat_dispersion_imag
_atom_type_scat_source
C C 0.0033 0.0016 'International Tables Vol C Tables 4.2.6.8 and 6.1.1.4'
H H 0.0000 0.0000 'International Tables Vol C Tables 4.2.6.8 and 6.1.1.4'
N N 0.0061 0.0033 'International Tables Vol C Tables 4.2.6.8 and 6.1.1.4'
O O 0.0106 0.0060 'International Tables Vol C Tables 4.2.6.8 and 6.1.1.4'
Cu Cu 0.3201 1.2651 'International Tables Vol C Tables 4.2.6.8 and 6.1.1.4'
S S 0.1246 0.1234 'International Tables Vol C Tables 4.2.6.8 and 6.1.1.4'

loop_
_geom_angle_atom_site_label_1
_geom_angle_atom_site_label_2
_geom_angle_atom_site_label_3
_geom_angle
_geom_angle_site_symmetry_1
_geom_angle_site_symmetry_3
_geom_angle_publ_flag
O8 Cu1 O5 89.45(18) . 12_766 ?
O8 Cu1 O12 89.32(18) . 12_756 ?
O5 Cu1 O12 167.42(17) 12_766 12_756 ?
O8 Cu1 O1 168.31(15) . . ?
O5 Cu1 O1 88.87(17) 12_766 . ?
O12 Cu1 O1 89.81(16) 12_756 . ?
O8 Cu1 O13 94.85(18) . . ?
O5 Cu1 O13 97.79(18) 12_766 . ?
O12 Cu1 O13 94.79(18) 12_756 . ?
O1 Cu1 O13 96.85(17) . . ?
O8 Cu1 Cu2 85.19(12) . . ?
O5 Cu1 Cu2 81.24(12) 12_766 . ?
O12 Cu1 Cu2 86.18(12) 12_756 . ?
O1 Cu1 Cu2 83.11(10) . . ?
O13 Cu1 Cu2 179.03(14) . . ?
O6 Cu2 O11 167.78(16) 12_766 12_756 ?
O6 Cu2 O7 89.51(18) 12_766 . ?
O11 Cu2 O7 89.19(17) 12_756 . ?
O6 Cu2 O2 88.19(17) 12_766 . ?
O11 Cu2 O2 90.36(16) 12_756 . ?
O7 Cu2 O2 167.00(15) . . ?
O6 Cu2 O14 96.57(18) 12_766 . ?
O11 Cu2 O14 95.65(17) 12_756 . ?
O7 Cu2 O14 96.52(18) . . ?
O2 Cu2 O14 96.46(18) . . ?
O6 Cu2 Cu1 86.43(12) 12_766 . ?
O11 Cu2 Cu1 81.35(11) 12_756 . ?
O7 Cu2 Cu1 82.79(11) . . ?
O2 Cu2 Cu1 84.30(10) . . ?
O14 Cu2 Cu1 176.92(14) . . ?
O4 Cu3 O9 169.4(2) 6_564 2_665 ?
O4 Cu3 O3 88.0(2) 6_564 . ?
O9 Cu3 O3 89.0(2) 2_665 . ?
O4 Cu3 O10 86.2(2) 6_564 5_455 ?
O9 Cu3 O10 93.6(2) 2_665 5_455 ?
O3 Cu3 O10 162.0(2) . 5_455 ?
O4 Cu3 N7 93.42(19) 6_564 . ?
O9 Cu3 N7 97.1(2) 2_665 . ?
O3 Cu3 N7 102.40(19) . . ?
O10 Cu3 N7 95.0(2) 5_455 . ?
O4 Cu3 Cu3 85.13(13) 6_564 6_564 ?
O9 Cu3 Cu3 84.42(16) 2_665 6_564 ?
O3 Cu3 Cu3 81.17(13) . 6_564 ?
O10 Cu3 Cu3 81.35(16) 5_455 6_564 ?
N7 Cu3 Cu3 176.12(16) . 6_564 ?
C10 O1 Cu1 123.1(3) . . ?
C10 O2 Cu2 122.0(3) . . ?
C17 O3 Cu3 124.9(4) . . ?
C17 O4 Cu3 121.7(4) . 6_564 ?
C24 O5 Cu1 126.2(4) . 15_565 ?
C24 O6 Cu2 120.6(4) . 15_565 ?
C34 O7 Cu2 124.0(3) . . ?
C34 O8 Cu1 122.8(4) . . ?
C41 O9 Cu3 122.1(5) . 2_664 ?
C41 O10 Cu3 125.9(5) . 5_544 ?
C48 O11 Cu2 126.4(4) . 15_665 ?
C48 O12 Cu1 121.9(4) . 15_665 ?
C54 O13 Cu1 128.6(4) . . ?
C55' O14 C55 119.0(9) . . ?
C55' O14 Cu2 123.5(7) . . ?
C55 O14 Cu2 111.7(6) . . ?
C3 N1 C1 115.1(5) . . ?
C2 N2 C1 116.4(5) . . ?
C3 N3 C2 115.0(5) . . ?
C25 N4 C27 115.6(5) . . ?
C26 N5 C25 112.5(6) . . ?
C26 N6 C27 114.7(6) . . ?
C49 N7 C53 117.6(7) . . ?
C49 N7 Cu3 119.7(5) . . ?
C53 N7 Cu3 122.0(5) . . ?
N1 C1 N2 122.7(5) . . ?
N1 C1 C4 119.6(5) . . ?
N2 C1 C4 117.6(6) . . ?
N2 C2 N3 125.1(6) . . ?
N2 C2 C11 117.4(6) . . ?
N3 C2 C11 117.6(6) . . ?
N3 C3 N1 125.5(6) . . ?
N3 C3 C18 116.6(5) . . ?
N1 C3 C18 117.9(5) . . ?
C9 C4 C5 119.2(6) . . ?
C9 C4 C1 121.6(6) . . ?
C5 C4 C1 119.0(6) . . ?
C6 C5 C4 120.2(6) . . ?
C6 C5 H5 119.9 . . ?
C4 C5 H5 119.9 . . ?
C5 C6 C7 118.4(6) . . ?
C5 C6 C10 120.5(6) . . ?
C7 C6 C10 121.1(6) . . ?
C8 C7 C6 120.8(6) . . ?
C8 C7 H7 119.6 . . ?
C6 C7 H7 119.6 . . ?
C9 C8 C7 119.4(6) . . ?
C9 C8 H8 120.3 . . ?
C7 C8 H8 120.3 . . ?
C8 C9 C4 122.0(6) . . ?
C8 C9 H9 119.0 . . ?
C4 C9 H9 119.0 . . ?
O2 C10 O1 127.2(5) . . ?
O2 C10 C6 117.3(5) . . ?
O1 C10 C6 115.5(5) . . ?
C12 C11 C16 118.9(7) . . ?
C12 C11 C2 120.4(7) . . ?
C16 C11 C2 120.2(7) . . ?
C11 C12 C13 120.1(7) . . ?
C11 C12 H12 119.9 . . ?
C13 C12 H12 119.9 . . ?
C12 C13 C14 120.3(7) . . ?
C12 C13 C17 120.6(6) . . ?
C14 C13 C17 118.9(6) . . ?
C15 C14 C13 119.6(6) . . ?
C15 C14 H14 120.2 . . ?
C13 C14 H14 120.2 . . ?
C14 C15 C16 120.5(6) . . ?
C14 C15 H15 119.8 . . ?
C16 C15 H15 119.8 . . ?
C15 C16 C11 120.0(6) . . ?
C15 C16 H16 120.0 . . ?
C11 C16 H16 120.0 . . ?
O3 C17 O4 126.5(6) . . ?
O3 C17 C13 117.3(6) . . ?
O4 C17 C13 116.1(6) . . ?
C19 C18 C23 119.1(6) . . ?
C19 C18 C3 118.5(5) . . ?
C23 C18 C3 122.3(6) . . ?
C18 C19 C20 122.0(5) . . ?
C18 C19 H19 119.0 . . ?
C20 C19 H19 119.0 . . ?
C21 C20 C19 118.4(6) . . ?
C21 C20 C24 121.9(6) . . ?
C19 C20 C24 119.8(5) . . ?
C20 C21 C22 120.5(7) . . ?
C20 C21 H21 119.7 . . ?
C22 C21 H21 119.7 . . ?
C23 C22 C21 119.5(8) . . ?
C23 C22 H22 120.2 . . ?
C21 C22 H22 120.2 . . ?
C22 C23 C18 120.4(7) . . ?
C22 C23 H23 119.8 . . ?
C18 C23 H23 119.8 . . ?
O6 C24 O5 125.4(5) . . ?
O6 C24 C20 118.3(5) . . ?
O5 C24 C20 116.3(5) . . ?
N4 C25 N5 126.0(5) . . ?
N4 C25 C28 119.6(5) . . ?
N5 C25 C28 114.3(6) . . ?
N6 C26 N5 125.9(7) . . ?
N6 C26 C35 117.7(7) . . ?
N5 C26 C35 116.1(7) . . ?
N4 C27 N6 125.1(6) . . ?
N4 C27 C42 118.7(6) . . ?
N6 C27 C42 115.9(5) . . ?
C33 C28 C29 122.6(7) . . ?
C33 C28 C25 119.5(7) . . ?
C29 C28 C25 117.6(7) . . ?
C28 C29 C30 118.9(7) . . ?
C28 C29 H29 120.6 . . ?
C30 C29 H29 120.6 . . ?
C31 C30 C29 118.6(7) . . ?
C31 C30 C34 121.2(7) . . ?
C29 C30 C34 119.9(7) . . ?
C32 C31 C30 121.8(7) . . ?
C32 C31 H31 119.1 . . ?
C30 C31 H31 119.1 . . ?
C31 C32 C33 119.4(7) . . ?
C31 C32 H32 120.3 . . ?
C33 C32 H32 120.3 . . ?
C28 C33 C32 118.6(7) . . ?
C28 C33 H33 120.7 . . ?
C32 C33 H33 120.7 . . ?
O8 C34 O7 124.7(5) . . ?
O8 C34 C30 116.5(6) . . ?
O7 C34 C30 118.7(5) . . ?
C36 C35 C26 121.6(7) . . ?
C36 C35 C40 118.4(7) . . ?
C26 C35 C40 119.9(7) . . ?
C37 C36 C35 123.8(7) . . ?
C37 C36 H36 118.1 . . ?
C35 C36 H36 118.1 . . ?
C36 C37 C41 123.0(7) . . ?
C36 C37 C38 117.0(7) . . ?
C41 C37 C38 119.9(7) . . ?
C39 C38 C37 120.8(7) . . ?
C39 C38 H38 119.6 . . ?
C37 C38 H38 119.6 . . ?
C38 C39 C40 119.5(7) . . ?
C38 C39 H39 120.2 . . ?
C40 C39 H39 120.2 . . ?
C39 C40 C35 120.0(7) . . ?
C39 C40 H40 120.0 . . ?
C35 C40 H40 120.0 . . ?
O10 C41 O9 123.8(8) . . ?
O10 C41 C37 120.8(7) . . ?
O9 C41 C37 115.3(7) . . ?
C43 C42 C47 120.8(6) . . ?
C43 C42 C27 118.5(6) . . ?
C47 C42 C27 120.5(6) . . ?
C44 C43 C42 120.2(6) . . ?
C44 C43 H43 119.9 . . ?
C42 C43 H43 119.9 . . ?
C43 C44 C45 119.8(6) . . ?
C43 C44 C48 119.7(6) . . ?
C45 C44 C48 120.5(5) . . ?
C46 C45 C44 120.9(6) . . ?
C46 C45 H45 119.5 . . ?
C44 C45 H45 119.5 . . ?
C45 C46 C47 119.9(7) . . ?
C45 C46 H46 120.1 . . ?
C47 C46 H46 120.1 . . ?
C42 C47 C46 118.4(6) . . ?
C42 C47 H47 120.8 . . ?
C46 C47 H47 120.8 . . ?
O12 C48 O11 124.0(6) . . ?
O12 C48 C44 119.0(6) . . ?
O11 C48 C44 117.0(5) . . ?
N7 C49 C50 125.3(8) . . ?
N7 C49 H49 117.3 . . ?
C50 C49 H49 117.3 . . ?
C51 C50 C49 112.7(9) . . ?
C51 C50 H50 123.7 . . ?
C49 C50 H50 123.7 . . ?
C52 C51 C50 125.1(10) . . ?
C52 C51 H51 117.4 . . ?
C50 C51 H51 117.4 . . ?
C51 C52 C53 115.9(9) . . ?
C51 C52 H52 122.0 . . ?
C53 C52 H52 122.0 . . ?
N7 C53 C52 123.2(8) . . ?
N7 C53 H53 118.4 . . ?
C52 C53 H53 118.4 . . ?
O13 C54 H54A 109.5 . . ?
O13 C54 H54B 109.5 . . ?
H54A C54 H54B 109.5 . . ?
O13 C54 H54C 109.5 . . ?
H54A C54 H54C 109.5 . . ?
H54B C54 H54C 109.5 . . ?
O14 C55 H55A 109.5 . . ?
O14 C55 H55B 109.5 . . ?
H55A C55 H55B 109.5 . . ?
O14 C55 H55C 109.5 . . ?
H55A C55 H55C 109.5 . . ?
H55B C55 H55C 109.5 . . ?
O14 C55' H55D 109.5 . . ?
O14 C55' H55E 109.5 . . ?
H55D C55' H55E 109.5 . . ?
O14 C55' H55F 109.5 . . ?
H55D C55' H55F 109.5 . . ?
H55E C55' H55F 109.5 . . ?

loop_
_geom_bond_atom_site_label_1
_geom_bond_atom_site_label_2
_geom_bond_distance
_geom_bond_site_symmetry_2
_geom_bond_publ_flag
Cu1 O8 1.944(4) . ?
Cu1 O5 1.961(4) 12_766 ?
Cu1 O12 1.963(4) 12_756 ?
Cu1 O1 1.971(3) . ?
Cu1 O13 2.139(5) . ?
Cu1 Cu2 2.6627(9) . ?
Cu2 O6 1.956(4) 12_766 ?
Cu2 O11 1.969(4) 12_756 ?
Cu2 O7 1.975(4) . ?
Cu2 O2 1.981(4) . ?
Cu2 O14 2.135(5) . ?
Cu3 O4 1.943(5) 6_564 ?
Cu3 O9 1.957(5) 2_665 ?
Cu3 O3 1.975(5) . ?
Cu3 O10 1.986(6) 5_455 ?
Cu3 N7 2.155(5) . ?
Cu3 Cu3 2.6931(14) 6_564 ?
O1 C10 1.262(6) . ?
O2 C10 1.231(6) . ?
O3 C17 1.248(7) . ?
O4 C17 1.253(7) . ?
O4 Cu3 1.943(5) 6_564 ?
O5 C24 1.268(7) . ?
O5 Cu1 1.961(4) 15_565 ?
O6 C24 1.257(7) . ?
O6 Cu2 1.956(4) 15_565 ?
O7 C34 1.276(7) . ?
O8 C34 1.267(6) . ?
O9 C41 1.273(9) . ?
O9 Cu3 1.957(5) 2_664 ?
O10 C41 1.246(8) . ?
O10 Cu3 1.986(5) 5_544 ?
O11 C48 1.290(7) . ?
O11 Cu2 1.969(4) 15_665 ?
O12 C48 1.244(7) . ?
O12 Cu1 1.963(4) 15_665 ?
O13 C54 1.454(9) . ?
O14 C55' 1.418(16) . ?
O14 C55 1.640(17) . ?
N1 C3 1.324(7) . ?
N1 C1 1.341(8) . ?
N2 C2 1.299(7) . ?
N2 C1 1.345(7) . ?
N3 C3 1.319(7) . ?
N3 C2 1.324(8) . ?
N4 C25 1.309(7) . ?
N4 C27 1.325(7) . ?
N5 C26 1.354(9) . ?
N5 C25 1.365(7) . ?
N6 C26 1.329(9) . ?
N6 C27 1.340(8) . ?
N7 C49 1.295(9) . ?
N7 C53 1.306(10) . ?
C1 C4 1.472(8) . ?
C2 C11 1.500(9) . ?
C3 C18 1.496(9) . ?
C4 C9 1.366(9) . ?
C4 C5 1.398(9) . ?
C5 C6 1.383(8) . ?
C5 H5 0.9300 . ?
C6 C7 1.410(9) . ?
C6 C10 1.495(8) . ?
C7 C8 1.370(9) . ?
C7 H7 0.9300 . ?
C8 C9 1.359(8) . ?
C8 H8 0.9300 . ?
C9 H9 0.9300 . ?
C11 C12 1.361(10) . ?
C11 C16 1.405(9) . ?
C12 C13 1.362(9) . ?
C12 H12 0.9300 . ?
C13 C14 1.417(9) . ?
C13 C17 1.513(9) . ?
C14 C15 1.323(8) . ?
C14 H14 0.9300 . ?
C15 C16 1.382(8) . ?
C15 H15 0.9300 . ?
C16 H16 0.9300 . ?
C18 C19 1.366(8) . ?
C18 C23 1.397(9) . ?
C19 C20 1.404(8) . ?
C19 H19 0.9300 . ?
C20 C21 1.372(9) . ?
C20 C24 1.496(8) . ?
C21 C22 1.415(12) . ?
C21 H21 0.9300 . ?
C22 C23 1.374(11) . ?
C22 H22 0.9300 . ?
C23 H23 0.9300 . ?
C25 C28 1.483(9) . ?
C26 C35 1.443(10) . ?
C27 C42 1.484(8) . ?
C28 C33 1.367(10) . ?
C28 C29 1.389(10) . ?
C29 C30 1.434(10) . ?
C29 H29 0.9300 . ?
C30 C31 1.389(10) . ?
C30 C34 1.457(9) . ?
C31 C32 1.383(10) . ?
C31 H31 0.9300 . ?
C32 C33 1.434(10) . ?
C32 H32 0.9300 . ?
C33 H33 0.9300 . ?
C35 C36 1.415(10) . ?
C35 C40 1.449(10) . ?
C36 C37 1.358(10) . ?
C36 H36 0.9300 . ?
C37 C41 1.470(10) . ?
C37 C38 1.484(10) . ?
C38 C39 1.404(10) . ?
C38 H38 0.9300 . ?
C39 C40 1.404(10) . ?
C39 H39 0.9300 . ?
C40 H40 0.9300 . ?
C42 C43 1.402(8) . ?
C42 C47 1.415(10) . ?
C43 C44 1.386(8) . ?
C43 H43 0.9300 . ?
C44 C45 1.425(9) . ?
C44 C48 1.484(8) . ?
C45 C46 1.374(10) . ?
C45 H45 0.9300 . ?
C46 C47 1.439(10) . ?
C46 H46 0.9300 . ?
C47 H47 0.9300 . ?
C49 C50 1.428(11) . ?
C49 H49 0.9300 . ?
C50 C51 1.393(11) . ?
C50 H50 0.9300 . ?
C51 C52 1.289(11) . ?
C51 H51 0.9300 . ?
C52 C53 1.443(12) . ?
C52 H52 0.9300 . ?
C53 H53 0.9300 . ?
C54 H54A 0.9600 . ?
C54 H54B 0.9600 . ?
C54 H54C 0.9600 . ?
C55 H55A 0.9600 . ?
C55 H55B 0.9600 . ?
C55 H55C 0.9600 . ?
C55' H55D 0.9600 . ?
C55' H55E 0.9600 . ?
C55' H55F 0.9600 . ?

loop_
_platon_squeeze_void_nr
_platon_squeeze_void_average_x
_platon_squeeze_void_average_y
_platon_squeeze_void_average_z
_platon_squeeze_void_volume
_platon_squeeze_void_count_electrons
_platon_squeeze_void_content
1 0.451 0.001 -0.001 6208 2287 ' '
